data_9012179
loop_
_publ_author_name
'Knop, O.'
'Cameron, T. S.'
'Jochem, K.'

_publ_section_title
;
 What is the true space group of weberite?
 Sample: Imm2 refinement, T = ambient
;
_journal_name_full 'Journal of Solid State Chemistry'
_journal_page_first 213
_journal_page_last 221
_journal_paper_doi 10.1016/0022-4596(82)90231-6
_journal_volume 43
_journal_year 1982
_chemical_compound_source 'Ivigtut, Greenland'
_chemical_formula_sum 'Al F7 Mg Na2'
_chemical_name_mineral Weberite
_space_group_IT_number 44
_symmetry_space_group_name_Hall 'I 2 -2'
_symmetry_space_group_name_H-M 'I m m 2'
_cell_angle_alpha 90
_cell_angle_beta 90
_cell_angle_gamma 90
_cell_length_a 7.051
_cell_length_b 9.968
_cell_length_c 7.285
_cell_formula_units_Z 4
_cell_volume 512.022
_database_code_amcsd 0013479
_exptl_crystal_density_diffrn 2.987
_cod_original_formula_sum 'Na2 Mg Al F7'
_cod_database_code 9012179

loop_
_space_group_symop_operation_xyz
x,y,z
1/2+x,1/2+y,1/2+z
x,-y,z
1/2+x,1/2-y,1/2+z
-x,y,z
1/2-x,1/2+y,1/2+z
-x,-y,z
1/2-x,1/2-y,1/2+z

loop_
_atom_site_aniso_label
_atom_site_aniso_U_11
_atom_site_aniso_U_22
_atom_site_aniso_U_33
_atom_site_aniso_U_12
_atom_site_aniso_U_13
_atom_site_aniso_U_23
Na1 0.01810 0.01960 0.05560 0.00000 -0.00490 0.00000
Na2 0.02290 0.03320 0.01500 0.00000 0.00000 -0.00970
Mg 0.00780 0.00670 0.00750 0.00000 0.00070 0.00000
Al 0.00820 0.00730 0.00760 0.00000 0.00000 -0.00180
F1 0.01090 0.01950 0.01640 0.00000 0.00000 0.00000
F2 0.00560 0.01960 0.00960 0.00000 0.00000 0.00000
F3 0.02220 0.01530 0.01130 0.00000 0.00000 0.00060
F4 0.01510 0.01740 0.00840 0.00000 0.00000 0.00200
F5 0.01290 0.01590 0.01540 -0.00010 0.00140 -0.00940
F6 0.01360 0.01090 0.01890 -0.00670 0.00220 0.00260

loop_
_atom_site_label
_atom_site_fract_x
_atom_site_fract_y
_atom_site_fract_z
Na1 0.24920 0.00000 0.49860
Na2 0.00000 0.25340 0.75030
Mg 0.24990 0.00000 0.00000
Al 0.00000 0.24990 0.25030
F1 0.00000 0.00000 0.88440
F2 0.00000 0.50000 0.61190
F3 0.00000 0.16630 0.47000
F4 0.00000 0.33670 0.02820
F5 0.18380 0.13780 0.18050
F6 0.31650 0.13710 0.81980

loop_
_cod_related_entry_id
_cod_related_entry_database
_cod_related_entry_code
1 AMCSD 0013479
